data_7248729
loop_
_publ_author_name
'Shi, Hai-Xiong'
'Bao, Hong-Wei'
'Wu, Gui-Yuan'

_publ_section_title
;
 Solvation controlled excited-state dynamics in a donor--acceptor
 phenazine-imidazole derivative
;
_journal_issue 24
_journal_name_full 'RSC Advances'
_journal_page_first 17071
_journal_page_last 17076
_journal_paper_doi 10.1039/D4RA02417F
_journal_volume 14
_journal_year 2024
_chemical_formula_moiety 'C31 H21 N5'
_chemical_formula_sum 'C31 H21 N5'
_chemical_formula_weight 463.53
_space_group_crystal_system monoclinic
_space_group_IT_number 14
_space_group_name_Hall '-P 2ybc'
_space_group_name_H-M_alt 'P 1 21/c 1'
_atom_sites_solution_hydrogens geom
_atom_sites_solution_primary dual
_audit_creation_date 2021-06-17
_audit_creation_method
;
Olex2 1.2
(compiled 2018.05.29 svn.r3508 for OlexSys, GUI svn.r5506)
;
_audit_update_record
;
2024-01-08 deposited with the CCDC.	2024-05-13 downloaded from the CCDC.
;
_cell_angle_alpha 90
_cell_angle_beta 90.371(2)
_cell_angle_gamma 90
_cell_formula_units_Z 8
_cell_length_a 20.4271(5)
_cell_length_b 15.4067(6)
_cell_length_c 17.8809(6)
_cell_measurement_reflns_used 11896
_cell_measurement_temperature 170.00(10)
_cell_measurement_theta_max 73.5700
_cell_measurement_theta_min 3.5710
_cell_volume 5627.3(3)
_computing_cell_refinement 'CrysAlisPro 1.171.39.32a (Rigaku OD, 2017)'
_computing_data_collection 'CrysAlisPro 1.171.39.32a (Rigaku OD, 2017)'
_computing_data_reduction 'CrysAlisPro 1.171.39.32a (Rigaku OD, 2017)'
_computing_molecular_graphics 'Olex2 (Dolomanov et al., 2009)'
_computing_publication_material 'Olex2 (Dolomanov et al., 2009)'
_computing_structure_refinement 'ShelXL (Sheldrick, 2015)'
_computing_structure_solution 'ShelXT (Sheldrick, 2015)'
_diffrn_ambient_environment N~2~
_diffrn_ambient_temperature 170.00(10)
_diffrn_detector 'CCD plate'
_diffrn_measured_fraction_theta_full 0.994
_diffrn_measured_fraction_theta_max 0.994
_diffrn_measurement_details
;
List of Runs (angles in degrees, time in seconds):

  # Type    Start    End  Width  t~exp~   \w     \q     \k     \f   Frames
#--------------------------------------------------------------------------
  1  \w    -61.00  19.00   1.00    5.00    --    0.00 -38.00-150.00   80
  2  \w     -1.00  42.00   1.00    5.00    --    0.00  57.00 -90.00   43
  3  \w     33.00  73.00   1.00    5.00    --    0.00  57.00 120.00   40
  4  \w    -19.00  89.00   1.00    5.00    --    0.00  38.00  90.00  108
  5  \w    -76.00  16.00   1.00    5.00    --    0.00 -38.00 120.00   92
  6  \w     58.00 121.00   1.00    5.00    --   95.80 -82.00  60.00   63
  7  \w     96.00 123.00   1.00    5.00    --   95.80 -82.00  30.00   27
  8  \w      7.00  32.00   1.00    5.00    --   95.80 -61.00 -30.00   25
  9  \w     61.00 115.00   1.00    5.00    --   95.80 -30.00-120.00   54
 10  \w     15.00  53.00   1.00    5.00    --   95.80 -30.00-120.00   38
 11  \w     23.00  77.00   1.00    5.00    --   95.80 -82.00 120.00   54
 12  \w     48.00 128.00   1.00    5.00    --   95.80 -82.00 -30.00   80
 13  \w     14.00 107.00   1.00    5.00    --   95.80 -61.00-180.00   93
 14  \w     77.00 106.00   1.00    5.00    --   95.80  30.00-180.00   29
 15  \w     77.00 169.00   1.00    5.00    --   95.80  45.00 -30.00   92
 16  \w     20.00  46.00   1.00    5.00    --   95.80 -82.00-120.00   26
 17  \w     62.00 107.00   1.00    5.00    --   95.80 -82.00  90.00   45
 18  \w    135.00 161.00   1.00    5.00    --   95.80  30.00-180.00   26
 19  \w     81.00 111.00   1.00    5.00    --   95.80 -82.00-120.00   30
 20  \w     69.00 179.00   1.00    5.00    --   95.80  15.00 -90.00  110
 21  \w     32.00  57.00   1.00    5.00    --   95.80 -82.00 -60.00   25
 22  \w     78.00 104.00   1.00    5.00    --   95.80 -82.00 -60.00   26
 23  \w     37.00 114.00   1.00    5.00    --   95.80 -61.00 -30.00   77
 24  \w     12.00 125.00   1.00    5.00    --   95.80 -82.00-180.00  113
 25  \w     80.00 105.00   1.00    5.00    --   95.80 -82.00 120.00   25
 26  \w      6.00 121.00   1.00    5.00    --   95.80 -15.00   0.00  115
;
_diffrn_measurement_device 'four-circle diffractometer'
_diffrn_measurement_device_type 'XtaLAB AFC12 (RINC): Kappa dual home/near'
_diffrn_measurement_method '\w scans'
_diffrn_orient_matrix_type 'CrysAlisPro convention (1999,Acta A55,543-557)'
_diffrn_orient_matrix_UB_11 -0.0620587000
_diffrn_orient_matrix_UB_12 0.0564677000
_diffrn_orient_matrix_UB_13 -0.0059804000
_diffrn_orient_matrix_UB_21 0.0033855000
_diffrn_orient_matrix_UB_22 0.0176125000
_diffrn_orient_matrix_UB_23 0.0847653000
_diffrn_orient_matrix_UB_31 0.0427042000
_diffrn_orient_matrix_UB_32 0.0806110000
_diffrn_orient_matrix_UB_33 -0.0143467000
_diffrn_radiation_monochromator graphite
_diffrn_radiation_probe x-ray
_diffrn_radiation_type CuK\a
_diffrn_radiation_wavelength 1.54184
_diffrn_reflns_av_R_equivalents 0.1044
_diffrn_reflns_av_unetI/netI 0.0676
_diffrn_reflns_Laue_measured_fraction_full 0.994
_diffrn_reflns_Laue_measured_fraction_max 0.994
_diffrn_reflns_limit_h_max 24
_diffrn_reflns_limit_h_min -24
_diffrn_reflns_limit_k_max 18
_diffrn_reflns_limit_k_min -14
_diffrn_reflns_limit_l_max 21
_diffrn_reflns_limit_l_min -21
_diffrn_reflns_number 56632
_diffrn_reflns_point_group_measured_fraction_full 0.994
_diffrn_reflns_point_group_measured_fraction_max 0.994
_diffrn_reflns_theta_full 67.073
_diffrn_reflns_theta_max 67.073
_diffrn_reflns_theta_min 3.787
_diffrn_source 'fine-focus sealed X-ray tube'
_diffrn_source_type 'Enhance (Cu) X-ray Source'
_exptl_absorpt_coefficient_mu 0.521
_exptl_absorpt_correction_T_max 1.00000
_exptl_absorpt_correction_T_min 0.88676
_exptl_absorpt_correction_type multi-scan
_exptl_absorpt_process_details
;
CrysAlisPro 1.171.39.32a (Rigaku Oxford Diffraction, 2017)
Empirical absorption correction using spherical harmonics,
 implemented in SCALE3 ABSPACK scaling algorithm.
;
_exptl_crystal_colour 'clear light red'
_exptl_crystal_colour_lustre clear
_exptl_crystal_colour_modifier light
_exptl_crystal_colour_primary red
_exptl_crystal_density_diffrn 1.094
_exptl_crystal_description block
_exptl_crystal_F_000 1936
_exptl_crystal_size_max 0.36
_exptl_crystal_size_mid 0.24
_exptl_crystal_size_min 0.12
_refine_diff_density_max 0.351
_refine_diff_density_min -0.265
_refine_diff_density_rms 0.060
_refine_ls_extinction_coef 0.00021(6)
_refine_ls_extinction_expression Fc^*^=kFc[1+0.001xFc^2^\l^3^/sin(2\q)]^-1/4^
_refine_ls_extinction_method 'SHELXL-2017/1 (Sheldrick 2017)'
_refine_ls_goodness_of_fit_ref 1.040
_refine_ls_hydrogen_treatment constr
_refine_ls_matrix_type full
_refine_ls_number_parameters 650
_refine_ls_number_reflns 9999
_refine_ls_number_restraints 48
_refine_ls_restrained_S_all 1.043
_refine_ls_R_factor_all 0.1161
_refine_ls_R_factor_gt 0.0793
_refine_ls_shift/su_max 0.000
_refine_ls_shift/su_mean 0.000
_refine_ls_structure_factor_coef Fsqd
_refine_ls_weighting_details 'w=1/[\s^2^(Fo^2^)+(0.1241P)^2^+0.1255P] where P=(Fo^2^+2Fc^2^)/3'
_refine_ls_weighting_scheme calc
_refine_ls_wR_factor_gt 0.2063
_refine_ls_wR_factor_ref 0.2262
_reflns_Friedel_coverage 0.000
_reflns_number_gt 6121
_reflns_number_total 9999
_reflns_threshold_expression 'I > 2\s(I)'
_cod_data_source_file d4ra02417f2.cif
_cod_data_source_block exp_2053
_cod_database_code 7248729
_shelx_shelxl_version_number 2017/1
_shelx_space_group_comment
;
The symmetry employed for this shelxl refinement is uniquely defined
by the following loop, which should always be used as a source of
symmetry information in preference to the above space-group names.
They are only intended as comments.
;
_shelx_estimated_absorpt_t_max 0.940
_shelx_estimated_absorpt_t_min 0.835
_reflns_odcompleteness_completeness 99.87
_reflns_odcompleteness_iscentric 1
_reflns_odcompleteness_theta 66.97
_olex2_refinement_description
;
1. Fixed Uiso
 At 1.2 times of:
  All C(H) groups, All N(H) groups
2. Rigid bond restraints
 C26, C31, C30, C29, C28, C27
 with sigma for 1-2 distances of 0.001 and sigma for 1-3 distances of 0.001
3. Uiso/Uaniso restraints and constraints
C31 \\sim C30 \\sim C29 \\sim C28 \\sim C27 \\sim C26: within 2A with sigma of
0.01 and sigma for terminal atoms of 0.02
4.a Aromatic/amide H refined with riding coordinates:
 N2(H2), C2(H2A), C3(H3), C4(H4), C5(H5), C6(H6), C8(H8), C9(H9), C10(H10),
 C11(H11), C12(H12), C14(H14), C15(H15), C17(H17), C18(H18), C21(H21), C24(H24),
  C27(H27), C28(H28), C29(H29), C30(H30), N7(H7), C33(H33), C34(H34), C35(H35),
 C36(H36), C37(H37), C39(H39), C40(H40), C41(H41), C42(H42), C43(H43), C45(H45),
  C46(H46), C48(H48), C49(H49), C52(H52), C55(H55), C58(H58), C59(H59),
 C60(H60), C61(H61)
;
_olex2_submission_special_instructions 'No special instructions were received'
_oxdiff_exptl_absorpt_empirical_details
;
Empirical correction (ABSPACK) includes:
- Absorption correction using spherical harmonics
- Frame scaling
;
_oxdiff_exptl_absorpt_empirical_full_max 3.981
_oxdiff_exptl_absorpt_empirical_full_min 0.321

loop_
_space_group_symop_operation_xyz
'x, y, z'
'-x, y+1/2, -z+1/2'
'-x, -y, -z'
'x, -y-1/2, z-1/2'

loop_
_atom_site_label
_atom_site_type_symbol
_atom_site_fract_x
_atom_site_fract_y
_atom_site_fract_z
_atom_site_U_iso_or_equiv
_atom_site_adp_type
_atom_site_occupancy
_atom_site_site_symmetry_order
_atom_site_calc_flag
_atom_site_refinement_flags_posn
_atom_site_refinement_flags_adp
_atom_site_refinement_flags_occupancy
_atom_site_disorder_assembly
_atom_site_disorder_group
N1 N 0.17298(11) 0.89713(18) 0.53705(14) 0.0534(7) Uani 1 1 d . . . . .
N2 N 0.48569(12) 0.88054(19) 0.46672(15) 0.0579(7) Uani 1 1 d . . . . .
H2 H 0.470189 0.877688 0.421953 0.069 Uiso 1 1 calc R . . . .
N3 N 0.48752(12) 0.89246(19) 0.59138(15) 0.0605(8) Uani 1 1 d . . . . .
N4 N 0.72441(14) 0.8702(2) 0.60613(19) 0.0784(10) Uani 1 1 d . . . . .
N5 N 0.72325(13) 0.85126(19) 0.44959(18) 0.0681(8) Uani 1 1 d . . . . .
C1 C 0.13913(14) 0.9099(2) 0.60652(17) 0.0509(8) Uani 1 1 d . . . . .
C2 C 0.15370(16) 0.9798(2) 0.65169(17) 0.0572(9) Uani 1 1 d . . . . .
H2A H 0.186637 1.018256 0.638177 0.069 Uiso 1 1 calc R . . . .
C3 C 0.11955(19) 0.9926(3) 0.71679(19) 0.0719(11) Uani 1 1 d . . . . .
H3 H 0.129256 1.039940 0.747152 0.086 Uiso 1 1 calc R . . . .
C4 C 0.0713(2) 0.9357(4) 0.7370(2) 0.0850(14) Uani 1 1 d . . . . .
H4 H 0.048268 0.944770 0.780994 0.102 Uiso 1 1 calc R . . . .
C5 C 0.05659(16) 0.8657(3) 0.6929(2) 0.0759(12) Uani 1 1 d . . . . .
H5 H 0.023922 0.827230 0.707243 0.091 Uiso 1 1 calc R . . . .
C6 C 0.09025(15) 0.8519(3) 0.6268(2) 0.0629(10) Uani 1 1 d . . . . .
H6 H 0.080275 0.804561 0.596566 0.075 Uiso 1 1 calc R . . . .
C7 C 0.13317(14) 0.8829(2) 0.47239(17) 0.0476(8) Uani 1 1 d . . . . .
C8 C 0.08037(15) 0.9384(2) 0.45813(19) 0.0580(9) Uani 1 1 d . . . . .
H8 H 0.072805 0.985543 0.489404 0.070 Uiso 1 1 calc R . . . .
C9 C 0.03965(15) 0.9235(3) 0.39803(19) 0.0616(10) Uani 1 1 d . . . . .
H9 H 0.004203 0.960147 0.389386 0.074 Uiso 1 1 calc R . . . .
C10 C 0.05077(16) 0.8553(3) 0.35077(19) 0.0639(10) Uani 1 1 d . . . . .
H10 H 0.022808 0.845687 0.310353 0.077 Uiso 1 1 calc R . . . .
C11 C 0.10358(14) 0.8003(2) 0.36291(17) 0.0546(8) Uani 1 1 d . . . . .
H11 H 0.111458 0.754436 0.330414 0.066 Uiso 1 1 calc R . . . .
C12 C 0.14480(14) 0.8145(2) 0.42424(17) 0.0527(8) Uani 1 1 d . . . . .
H12 H 0.180198 0.777737 0.432767 0.063 Uiso 1 1 calc R . . . .
C13 C 0.24109(14) 0.8985(2) 0.53459(17) 0.0454(7) Uani 1 1 d . . . . .
C14 C 0.27458(14) 0.9133(2) 0.46785(17) 0.0483(8) Uani 1 1 d . . . . .
H14 H 0.251038 0.924926 0.424299 0.058 Uiso 1 1 calc R . . . .
C15 C 0.34228(14) 0.9109(2) 0.46571(17) 0.0502(8) Uani 1 1 d . . . . .
H15 H 0.363484 0.920429 0.420572 0.060 Uiso 1 1 calc R . . . .
C16 C 0.37943(14) 0.8945(2) 0.53027(18) 0.0497(8) Uani 1 1 d . . . . .
C17 C 0.34589(14) 0.8817(2) 0.59659(18) 0.0548(9) Uani 1 1 d . . . . .
H17 H 0.369434 0.872142 0.640509 0.066 Uiso 1 1 calc R . . . .
C18 C 0.27889(14) 0.8827(2) 0.59882(17) 0.0525(8) Uani 1 1 d . . . . .
H18 H 0.257991 0.872781 0.644071 0.063 Uiso 1 1 calc R . . . .
C19 C 0.45091(15) 0.8900(2) 0.52930(18) 0.0526(8) Uani 1 1 d . . . . .
C20 C 0.55072(14) 0.8762(2) 0.48685(18) 0.0500(8) Uani 1 1 d . . . . .
C21 C 0.60683(16) 0.8654(2) 0.4469(2) 0.0630(9) Uani 1 1 d . . . . .
H21 H 0.605769 0.859962 0.395150 0.076 Uiso 1 1 calc R . . . .
C22 C 0.66702(15) 0.8628(2) 0.4873(2) 0.0568(9) Uani 1 1 d . . . . .
C23 C 0.66809(16) 0.8711(2) 0.5671(2) 0.0603(9) Uani 1 1 d . . . . .
C24 C 0.60878(15) 0.8824(3) 0.6061(2) 0.0679(11) Uani 1 1 d . . . . .
H24 H 0.608760 0.888637 0.657865 0.081 Uiso 1 1 calc R . . . .
C25 C 0.55153(15) 0.8841(2) 0.56644(18) 0.0553(9) Uani 1 1 d . . . . .
C26 C 0.77940(16) 0.8483(2) 0.4899(3) 0.0717(9) Uani 1 1 d . U . . .
C27 C 0.84029(16) 0.8333(2) 0.4518(3) 0.0882(10) Uani 1 1 d . U . . .
H27 H 0.840821 0.826452 0.400176 0.106 Uiso 1 1 calc R . . . .
C28 C 0.89716(18) 0.8291(3) 0.4921(3) 0.0983(12) Uani 1 1 d . U . . .
H28 H 0.936429 0.817876 0.467891 0.118 Uiso 1 1 calc R . . . .
C29 C 0.8967(2) 0.8418(3) 0.5701(4) 0.1137(14) Uani 1 1 d . U . . .
H29 H 0.935987 0.841327 0.596655 0.136 Uiso 1 1 calc R . . . .
C30 C 0.84041(18) 0.8547(3) 0.6067(3) 0.1010(12) Uani 1 1 d . U . . .
H30 H 0.841379 0.861499 0.658417 0.121 Uiso 1 1 calc R . . . .
C31 C 0.77981(18) 0.8580(3) 0.5686(3) 0.0822(10) Uani 1 1 d . U . . .
N6 N 0.33026(10) 0.63097(17) 0.52269(14) 0.0488(7) Uani 1 1 d . . . . .
N7 N 0.64374(11) 0.64100(17) 0.58459(13) 0.0470(6) Uani 1 1 d . . . . .
H7 H 0.628952 0.646614 0.629254 0.056 Uiso 1 1 calc R . . . .
N8 N 0.64416(11) 0.62738(17) 0.45916(14) 0.0462(6) Uani 1 1 d . . . . .
N9 N 0.88029(11) 0.62644(18) 0.60791(14) 0.0506(7) Uani 1 1 d . . . . .
N10 N 0.88287(11) 0.61528(17) 0.44993(14) 0.0473(6) Uani 1 1 d . . . . .
C32 C 0.29554(13) 0.6381(2) 0.45384(16) 0.0428(7) Uani 1 1 d . . . . .
C33 C 0.24097(13) 0.5872(2) 0.44045(16) 0.0438(7) Uani 1 1 d . . . . .
H33 H 0.226194 0.549085 0.477011 0.053 Uiso 1 1 calc R . . . .
C34 C 0.20830(14) 0.5930(2) 0.37237(17) 0.0507(8) Uani 1 1 d . . . . .
H34 H 0.171918 0.558143 0.363324 0.061 Uiso 1 1 calc R . . . .
C35 C 0.22922(15) 0.6500(2) 0.31785(18) 0.0532(8) Uani 1 1 d . . . . .
H35 H 0.207069 0.653542 0.272355 0.064 Uiso 1 1 calc R . . . .
C36 C 0.28296(14) 0.7013(2) 0.33136(18) 0.0548(8) Uani 1 1 d . . . . .
H36 H 0.297421 0.739455 0.294726 0.066 Uiso 1 1 calc R . . . .
C37 C 0.31572(14) 0.6965(2) 0.39924(17) 0.0507(8) Uani 1 1 d . . . . .
H37 H 0.351421 0.732454 0.408432 0.061 Uiso 1 1 calc R . . . .
C38 C 0.29592(13) 0.6214(2) 0.59162(17) 0.0476(8) Uani 1 1 d . . . . .
C39 C 0.24102(14) 0.6716(2) 0.60584(18) 0.0532(8) Uani 1 1 d . . . . .
H39 H 0.225627 0.710479 0.570025 0.064 Uiso 1 1 calc R . . . .
C40 C 0.20904(15) 0.6635(2) 0.67416(19) 0.0613(10) Uani 1 1 d . . . . .
H40 H 0.172469 0.697498 0.683911 0.074 Uiso 1 1 calc R . . . .
C41 C 0.23096(17) 0.6058(3) 0.7271(2) 0.0682(11) Uani 1 1 d . . . . .
H41 H 0.210043 0.601746 0.772979 0.082 Uiso 1 1 calc R . . . .
C42 C 0.28391(16) 0.5543(3) 0.71186(19) 0.0692(11) Uani 1 1 d . . . . .
H42 H 0.298030 0.513539 0.746793 0.083 Uiso 1 1 calc R . . . .
C43 C 0.31662(15) 0.5629(2) 0.64402(18) 0.0552(9) Uani 1 1 d . . . . .
H43 H 0.352947 0.528341 0.634363 0.066 Uiso 1 1 calc R . . . .
C44 C 0.39919(14) 0.6324(2) 0.52214(17) 0.0480(8) Uani 1 1 d . . . . .
C45 C 0.43370(13) 0.5991(2) 0.46221(18) 0.0509(8) Uani 1 1 d . . . . .
H45 H 0.410868 0.575078 0.422114 0.061 Uiso 1 1 calc R . . . .
C46 C 0.50168(13) 0.6010(2) 0.46064(18) 0.0498(8) Uani 1 1 d . . . . .
H46 H 0.523753 0.579078 0.419397 0.060 Uiso 1 1 calc R . . . .
C47 C 0.53690(13) 0.6355(2) 0.52071(17) 0.0446(7) Uani 1 1 d . . . . .
C48 C 0.50203(13) 0.6679(2) 0.58170(17) 0.0485(8) Uani 1 1 d . . . . .
H48 H 0.524814 0.690083 0.622638 0.058 Uiso 1 1 calc R . . . .
C49 C 0.43477(13) 0.6676(2) 0.58232(16) 0.0480(8) Uani 1 1 d . . . . .
H49 H 0.412648 0.690943 0.622919 0.058 Uiso 1 1 calc R . . . .
C50 C 0.60802(13) 0.6349(2) 0.52083(17) 0.0459(7) Uani 1 1 d . . . . .
C51 C 0.70858(13) 0.6275(2) 0.48394(16) 0.0410(7) Uani 1 1 d . . . . .
C52 C 0.76628(13) 0.6203(2) 0.44537(16) 0.0451(7) Uani 1 1 d . . . . .
H52 H 0.766413 0.614944 0.393573 0.054 Uiso 1 1 calc R . . . .
C53 C 0.82498(13) 0.6214(2) 0.48647(17) 0.0437(7) Uani 1 1 d . . . . .
C54 C 0.82459(13) 0.6275(2) 0.56778(16) 0.0427(7) Uani 1 1 d . . . . .
C55 C 0.76435(13) 0.6368(2) 0.60556(16) 0.0458(7) Uani 1 1 d . . . . .
H55 H 0.762983 0.642912 0.657268 0.055 Uiso 1 1 calc R . . . .
C56 C 0.70859(13) 0.6365(2) 0.56379(15) 0.0416(7) Uani 1 1 d . . . . .
C57 C 0.93812(13) 0.6162(2) 0.49118(18) 0.0489(8) Uani 1 1 d . . . . .
C58 C 0.99999(14) 0.6125(2) 0.4536(2) 0.0618(10) Uani 1 1 d . . . . .
H58 H 1.001920 0.610698 0.401674 0.074 Uiso 1 1 calc R . . . .
C59 C 1.05536(16) 0.6116(2) 0.4954(3) 0.0719(11) Uani 1 1 d . . . . .
H59 H 1.095506 0.610008 0.471232 0.086 Uiso 1 1 calc R . . . .
C60 C 1.05465(15) 0.6129(3) 0.5733(3) 0.0705(11) Uani 1 1 d . . . . .
H60 H 1.093930 0.611122 0.599817 0.085 Uiso 1 1 calc R . . . .
C61 C 0.99657(15) 0.6169(2) 0.6112(2) 0.0654(10) Uani 1 1 d . . . . .
H61 H 0.996326 0.617715 0.663222 0.078 Uiso 1 1 calc R . . . .
C62 C 0.93665(13) 0.6198(2) 0.57014(19) 0.0503(8) Uani 1 1 d . . . . .

loop_
_atom_site_aniso_label
_atom_site_aniso_U_11
_atom_site_aniso_U_22
_atom_site_aniso_U_33
_atom_site_aniso_U_23
_atom_site_aniso_U_13
_atom_site_aniso_U_12
N1 0.0381(13) 0.075(2) 0.0474(15) -0.0102(13) -0.0045(11) -0.0019(12)
N2 0.0463(15) 0.083(2) 0.0444(15) -0.0044(14) -0.0153(12) 0.0027(14)
N3 0.0428(14) 0.082(2) 0.0568(17) -0.0008(15) -0.0137(12) -0.0077(14)
N4 0.0479(17) 0.090(3) 0.097(2) 0.0361(19) -0.0248(16) -0.0169(16)
N5 0.0518(17) 0.061(2) 0.092(2) 0.0017(17) 0.0011(15) 0.0036(14)
C1 0.0399(16) 0.070(2) 0.0431(18) 0.0037(16) -0.0078(13) 0.0070(15)
C2 0.0570(19) 0.069(3) 0.0451(18) -0.0001(17) -0.0111(15) 0.0081(17)
C3 0.075(2) 0.095(3) 0.046(2) 0.000(2) -0.0089(18) 0.034(2)
C4 0.061(2) 0.148(5) 0.046(2) 0.014(3) -0.0034(19) 0.037(3)
C5 0.0421(19) 0.123(4) 0.063(2) 0.034(3) -0.0044(17) 0.004(2)
C6 0.0447(17) 0.084(3) 0.059(2) 0.0111(19) -0.0079(16) -0.0017(17)
C7 0.0390(15) 0.058(2) 0.0454(18) -0.0015(15) -0.0074(13) -0.0029(14)
C8 0.0559(19) 0.062(2) 0.056(2) 0.0022(17) -0.0072(16) 0.0077(16)
C9 0.0480(18) 0.081(3) 0.056(2) 0.0133(19) -0.0084(16) 0.0083(17)
C10 0.054(2) 0.095(3) 0.0423(19) 0.0052(19) -0.0084(15) -0.0050(19)
C11 0.0444(16) 0.074(2) 0.0456(18) -0.0098(16) -0.0098(14) 0.0001(16)
C12 0.0425(16) 0.067(2) 0.0483(18) -0.0043(16) -0.0107(13) 0.0060(15)
C13 0.0394(15) 0.051(2) 0.0461(17) -0.0020(14) -0.0106(13) -0.0017(13)
C14 0.0413(16) 0.061(2) 0.0419(17) -0.0042(15) -0.0109(13) 0.0009(14)
C15 0.0446(16) 0.062(2) 0.0436(18) -0.0022(15) -0.0062(14) -0.0047(15)
C16 0.0419(16) 0.056(2) 0.0515(19) -0.0038(15) -0.0121(14) 0.0007(14)
C17 0.0430(17) 0.073(2) 0.0480(19) -0.0071(17) -0.0109(14) 0.0026(16)
C18 0.0454(17) 0.072(2) 0.0403(17) 0.0013(16) -0.0057(13) 0.0002(16)
C19 0.0453(17) 0.062(2) 0.0504(19) -0.0054(16) -0.0091(14) -0.0042(15)
C20 0.0358(15) 0.060(2) 0.0544(19) 0.0011(16) -0.0065(13) 0.0005(14)
C21 0.054(2) 0.077(3) 0.058(2) -0.0056(18) -0.0061(16) 0.0069(18)
C22 0.0384(17) 0.050(2) 0.082(3) 0.0066(18) -0.0056(16) 0.0022(14)
C23 0.0463(18) 0.065(2) 0.069(2) 0.0198(19) -0.0172(16) -0.0104(16)
C24 0.0485(19) 0.094(3) 0.061(2) 0.020(2) -0.0185(16) -0.0124(18)
C25 0.0457(17) 0.070(2) 0.0496(19) 0.0083(17) -0.0118(14) -0.0115(16)
C26 0.0393(12) 0.049(2) 0.126(2) 0.023(2) -0.0133(15) -0.0023(14)
C27 0.0437(15) 0.060(2) 0.161(3) 0.023(2) -0.0009(15) -0.0030(17)
C28 0.0379(12) 0.068(3) 0.189(3) 0.038(3) -0.0042(19) -0.0035(17)
C29 0.0460(14) 0.113(4) 0.182(3) 0.059(3) -0.025(2) -0.016(2)
C30 0.0473(16) 0.112(3) 0.143(2) 0.055(3) -0.0317(15) -0.025(2)
C31 0.0464(14) 0.079(3) 0.121(2) 0.041(2) -0.0252(16) -0.0142(17)
N6 0.0277(12) 0.0724(19) 0.0462(15) 0.0008(13) -0.0105(10) -0.0015(11)
N7 0.0336(12) 0.0706(19) 0.0368(13) -0.0041(12) -0.0023(10) 0.0010(11)
N8 0.0337(12) 0.0604(18) 0.0446(14) 0.0021(12) -0.0063(10) -0.0006(11)
N9 0.0327(12) 0.0701(19) 0.0489(15) -0.0020(13) -0.0056(11) -0.0028(12)
N10 0.0356(13) 0.0595(18) 0.0471(15) 0.0021(12) 0.0070(11) 0.0030(11)
C32 0.0355(15) 0.052(2) 0.0407(16) 0.0022(14) -0.0074(12) 0.0041(13)
C33 0.0344(14) 0.054(2) 0.0430(17) -0.0020(14) -0.0029(12) -0.0002(13)
C34 0.0385(15) 0.066(2) 0.0476(18) -0.0053(16) -0.0121(13) 0.0016(15)
C35 0.0451(17) 0.071(2) 0.0430(18) -0.0017(16) -0.0076(14) 0.0091(16)
C36 0.0462(17) 0.071(2) 0.0468(18) 0.0107(17) -0.0019(14) 0.0064(16)
C37 0.0381(15) 0.060(2) 0.0539(19) -0.0022(16) -0.0084(14) 0.0004(14)
C38 0.0318(14) 0.061(2) 0.0495(18) -0.0030(16) -0.0105(13) -0.0028(14)
C39 0.0419(16) 0.063(2) 0.055(2) -0.0075(17) -0.0149(14) 0.0057(15)
C40 0.0387(16) 0.091(3) 0.054(2) -0.018(2) -0.0069(15) 0.0038(17)
C41 0.057(2) 0.100(3) 0.047(2) -0.012(2) -0.0045(16) -0.006(2)
C42 0.055(2) 0.106(3) 0.047(2) 0.009(2) -0.0069(16) 0.003(2)
C43 0.0457(17) 0.068(2) 0.052(2) 0.0010(17) -0.0041(15) 0.0067(16)
C44 0.0345(15) 0.057(2) 0.0529(19) -0.0027(15) -0.0127(13) -0.0016(13)
C45 0.0343(15) 0.071(2) 0.0475(18) -0.0067(16) -0.0106(13) 0.0021(14)
C46 0.0352(15) 0.063(2) 0.0512(19) -0.0015(16) -0.0076(13) 0.0039(14)
C47 0.0306(14) 0.054(2) 0.0489(18) 0.0017(14) -0.0080(12) 0.0017(13)
C48 0.0342(14) 0.064(2) 0.0472(18) -0.0052(16) -0.0097(13) 0.0003(14)
C49 0.0315(14) 0.069(2) 0.0434(17) -0.0040(15) -0.0063(12) 0.0012(14)
C50 0.0322(14) 0.057(2) 0.0482(18) 0.0028(15) -0.0072(13) 0.0021(13)
C51 0.0320(14) 0.0519(19) 0.0390(16) 0.0005(14) -0.0036(12) -0.0004(13)
C52 0.0389(15) 0.064(2) 0.0330(15) 0.0067(14) -0.0002(12) 0.0003(14)
C53 0.0343(14) 0.051(2) 0.0461(17) 0.0031(14) 0.0006(12) 0.0014(13)
C54 0.0303(14) 0.054(2) 0.0435(17) -0.0021(14) -0.0059(12) -0.0025(13)
C55 0.0353(15) 0.065(2) 0.0373(16) -0.0017(14) -0.0035(12) -0.0004(14)
C56 0.0289(13) 0.058(2) 0.0374(16) 0.0017(14) -0.0015(11) -0.0036(12)
C57 0.0298(14) 0.056(2) 0.061(2) 0.0000(16) 0.0051(13) -0.0006(13)
C58 0.0348(16) 0.075(3) 0.076(2) 0.0002(19) 0.0104(16) 0.0012(16)
C59 0.0329(17) 0.077(3) 0.106(3) -0.009(2) 0.0128(18) -0.0019(16)
C60 0.0303(16) 0.084(3) 0.097(3) -0.013(2) -0.0059(17) -0.0051(16)
C61 0.0374(17) 0.078(3) 0.081(3) -0.009(2) -0.0093(16) -0.0080(16)
C62 0.0283(14) 0.058(2) 0.064(2) -0.0035(16) -0.0024(13) -0.0027(13)

loop_
_atom_type_symbol
_atom_type_description
_atom_type_scat_dispersion_real
_atom_type_scat_dispersion_imag
_atom_type_scat_source
C C 0.0181 0.0091 'International Tables Vol C Tables 4.2.6.8 and 6.1.1.4'
H H 0.0000 0.0000 'International Tables Vol C Tables 4.2.6.8 and 6.1.1.4'
N N 0.0311 0.0180 'International Tables Vol C Tables 4.2.6.8 and 6.1.1.4'

loop_
_geom_angle_atom_site_label_1
_geom_angle_atom_site_label_2
_geom_angle_atom_site_label_3
_geom_angle
_geom_angle_site_symmetry_1
_geom_angle_site_symmetry_3
_geom_angle_publ_flag
C7 N1 C1 116.5(2) . . ?
C13 N1 C1 120.7(2) . . ?
C13 N1 C7 122.8(2) . . ?
C19 N2 H2 126.2 . . ?
C19 N2 C20 107.7(3) . . ?
C20 N2 H2 126.2 . . ?
C19 N3 C25 104.7(3) . . ?
C31 N4 C23 117.9(4) . . ?
C22 N5 C26 117.4(3) . . ?
C2 C1 N1 120.7(3) . . ?
C2 C1 C6 120.1(3) . . ?
C6 C1 N1 119.2(3) . . ?
C1 C2 H2A 120.0 . . ?
C3 C2 C1 120.0(4) . . ?
C3 C2 H2A 120.0 . . ?
C2 C3 H3 120.0 . . ?
C4 C3 C2 120.1(4) . . ?
C4 C3 H3 120.0 . . ?
C3 C4 H4 119.7 . . ?
C5 C4 C3 120.5(4) . . ?
C5 C4 H4 119.7 . . ?
C4 C5 H5 119.9 . . ?
C4 C5 C6 120.2(4) . . ?
C6 C5 H5 119.9 . . ?
C1 C6 H6 120.5 . . ?
C5 C6 C1 119.0(4) . . ?
C5 C6 H6 120.5 . . ?
C8 C7 N1 119.3(3) . . ?
C12 C7 N1 121.5(3) . . ?
C12 C7 C8 119.2(3) . . ?
C7 C8 H8 119.9 . . ?
C9 C8 C7 120.2(3) . . ?
C9 C8 H8 119.9 . . ?
C8 C9 H9 119.7 . . ?
C10 C9 C8 120.6(3) . . ?
C10 C9 H9 119.7 . . ?
C9 C10 H10 119.9 . . ?
C9 C10 C11 120.3(3) . . ?
C11 C10 H10 119.9 . . ?
C10 C11 H11 120.2 . . ?
C10 C11 C12 119.5(3) . . ?
C12 C11 H11 120.2 . . ?
C7 C12 C11 120.2(3) . . ?
C7 C12 H12 119.9 . . ?
C11 C12 H12 119.9 . . ?
N1 C13 C14 121.6(3) . . ?
N1 C13 C18 121.1(3) . . ?
C14 C13 C18 117.3(3) . . ?
C13 C14 H14 119.5 . . ?
C15 C14 C13 120.9(3) . . ?
C15 C14 H14 119.5 . . ?
C14 C15 H15 119.4 . . ?
C14 C15 C16 121.2(3) . . ?
C16 C15 H15 119.4 . . ?
C15 C16 C19 122.3(3) . . ?
C17 C16 C15 117.5(3) . . ?
C17 C16 C19 120.1(3) . . ?
C16 C17 H17 119.3 . . ?
C18 C17 C16 121.5(3) . . ?
C18 C17 H17 119.3 . . ?
C13 C18 H18 119.2 . . ?
C17 C18 C13 121.6(3) . . ?
C17 C18 H18 119.2 . . ?
N2 C19 C16 123.4(3) . . ?
N3 C19 N2 113.7(3) . . ?
N3 C19 C16 122.9(3) . . ?
N2 C20 C25 105.2(3) . . ?
C21 C20 N2 133.0(3) . . ?
C21 C20 C25 121.8(3) . . ?
C20 C21 H21 121.2 . . ?
C20 C21 C22 117.7(3) . . ?
C22 C21 H21 121.2 . . ?
N5 C22 C21 119.1(3) . . ?
N5 C22 C23 120.2(3) . . ?
C21 C22 C23 120.7(3) . . ?
N4 C23 C22 121.6(3) . . ?
N4 C23 C24 118.7(3) . . ?
C24 C23 C22 119.7(3) . . ?
C23 C24 H24 120.6 . . ?
C25 C24 C23 118.7(3) . . ?
C25 C24 H24 120.6 . . ?
N3 C25 C20 108.8(3) . . ?
C24 C25 N3 129.8(3) . . ?
C24 C25 C20 121.4(3) . . ?
N5 C26 C27 119.1(4) . . ?
N5 C26 C31 121.8(4) . . ?
C31 C26 C27 119.1(4) . . ?
C26 C27 H27 120.2 . . ?
C28 C27 C26 119.6(5) . . ?
C28 C27 H27 120.2 . . ?
C27 C28 H28 119.9 . . ?
C27 C28 C29 120.3(4) . . ?
C29 C28 H28 119.9 . . ?
C28 C29 H29 119.5 . . ?
C30 C29 C28 121.0(4) . . ?
C30 C29 H29 119.5 . . ?
C29 C30 H30 119.3 . . ?
C29 C30 C31 121.5(5) . . ?
C31 C30 H30 119.3 . . ?
N4 C31 C26 121.0(3) . . ?
N4 C31 C30 120.5(5) . . ?
C30 C31 C26 118.4(4) . . ?
C32 N6 C38 120.7(2) . . ?
C44 N6 C32 119.1(2) . . ?
C44 N6 C38 120.2(2) . . ?
C50 N7 H7 126.8 . . ?
C50 N7 C56 106.4(2) . . ?
C56 N7 H7 126.8 . . ?
C50 N8 C51 105.3(2) . . ?
C54 N9 C62 117.3(3) . . ?
C57 N10 C53 117.8(2) . . ?
C33 C32 N6 120.2(3) . . ?
C33 C32 C37 119.2(3) . . ?
C37 C32 N6 120.6(3) . . ?
C32 C33 H33 120.1 . . ?
C32 C33 C34 119.9(3) . . ?
C34 C33 H33 120.1 . . ?
C33 C34 H34 119.6 . . ?
C35 C34 C33 120.7(3) . . ?
C35 C34 H34 119.6 . . ?
C34 C35 H35 120.3 . . ?
C36 C35 C34 119.5(3) . . ?
C36 C35 H35 120.3 . . ?
C35 C36 H36 119.8 . . ?
C35 C36 C37 120.3(3) . . ?
C37 C36 H36 119.8 . . ?
C32 C37 H37 119.8 . . ?
C36 C37 C32 120.4(3) . . ?
C36 C37 H37 119.8 . . ?
C39 C38 N6 120.1(3) . . ?
C43 C38 N6 120.5(3) . . ?
C43 C38 C39 119.3(3) . . ?
C38 C39 H39 120.2 . . ?
C38 C39 C40 119.6(3) . . ?
C40 C39 H39 120.2 . . ?
C39 C40 H40 119.7 . . ?
C41 C40 C39 120.7(3) . . ?
C41 C40 H40 119.7 . . ?
C40 C41 H41 120.2 . . ?
C40 C41 C42 119.6(3) . . ?
C42 C41 H41 120.2 . . ?
C41 C42 H42 120.0 . . ?
C41 C42 C43 120.0(4) . . ?
C43 C42 H42 120.0 . . ?
C38 C43 C42 120.7(3) . . ?
C38 C43 H43 119.6 . . ?
C42 C43 H43 119.6 . . ?
C45 C44 N6 120.9(3) . . ?
C45 C44 C49 118.2(3) . . ?
C49 C44 N6 120.9(3) . . ?
C44 C45 H45 119.3 . . ?
C44 C45 C46 121.5(3) . . ?
C46 C45 H45 119.3 . . ?
C45 C46 H46 119.9 . . ?
C45 C46 C47 120.2(3) . . ?
C47 C46 H46 119.9 . . ?
C46 C47 C48 118.3(3) . . ?
C46 C47 C50 120.6(3) . . ?
C48 C47 C50 121.0(3) . . ?
C47 C48 H48 119.4 . . ?
C49 C48 C47 121.3(3) . . ?
C49 C48 H48 119.4 . . ?
C44 C49 H49 119.7 . . ?
C48 C49 C44 120.5(3) . . ?
C48 C49 H49 119.7 . . ?
N7 C50 C47 122.3(3) . . ?
N8 C50 N7 113.8(2) . . ?
N8 C50 C47 123.9(3) . . ?
N8 C51 C56 108.2(2) . . ?
C52 C51 N8 130.9(3) . . ?
C52 C51 C56 120.8(2) . . ?
C51 C52 H52 121.0 . . ?
C51 C52 C53 118.0(3) . . ?
C53 C52 H52 121.0 . . ?
N10 C53 C52 119.4(3) . . ?
N10 C53 C54 119.7(2) . . ?
C52 C53 C54 120.9(2) . . ?
N9 C54 C53 121.5(2) . . ?
N9 C54 C55 118.9(3) . . ?
C55 C54 C53 119.6(2) . . ?
C54 C55 H55 121.1 . . ?
C56 C55 C54 117.8(3) . . ?
C56 C55 H55 121.1 . . ?
N7 C56 C51 106.2(2) . . ?
C55 C56 N7 130.9(3) . . ?
C55 C56 C51 122.9(2) . . ?
N10 C57 C58 118.7(3) . . ?
N10 C57 C62 121.7(2) . . ?
C62 C57 C58 119.6(3) . . ?
C57 C58 H58 120.7 . . ?
C59 C58 C57 118.5(3) . . ?
C59 C58 H58 120.8 . . ?
C58 C59 H59 118.7 . . ?
C58 C59 C60 122.6(3) . . ?
C60 C59 H59 118.7 . . ?
C59 C60 H60 119.7 . . ?
C61 C60 C59 120.6(3) . . ?
C61 C60 H60 119.7 . . ?
C60 C61 H61 120.3 . . ?
C60 C61 C62 119.3(4) . . ?
C62 C61 H61 120.3 . . ?
N9 C62 C57 122.0(3) . . ?
N9 C62 C61 118.7(3) . . ?
C57 C62 C61 119.4(3) . . ?

loop_
_geom_bond_atom_site_label_1
_geom_bond_atom_site_label_2
_geom_bond_distance
_geom_bond_site_symmetry_2
_geom_bond_publ_flag
N1 C1 1.439(4) . ?
N1 C7 1.426(4) . ?
N1 C13 1.393(3) . ?
N2 H2 0.8600 . ?
N2 C19 1.337(4) . ?
N2 C20 1.376(4) . ?
N3 C19 1.335(4) . ?
N3 C25 1.390(4) . ?
N4 C23 1.341(4) . ?
N4 C31 1.332(5) . ?
N5 C22 1.348(4) . ?
N5 C26 1.351(4) . ?
C1 C2 1.377(4) . ?
C1 C6 1.390(4) . ?
C2 H2A 0.9300 . ?
C2 C3 1.375(4) . ?
C3 H3 0.9300 . ?
C3 C4 1.369(6) . ?
C4 H4 0.9300 . ?
C4 C5 1.368(6) . ?
C5 H5 0.9300 . ?
C5 C6 1.387(5) . ?
C6 H6 0.9300 . ?
C7 C8 1.399(4) . ?
C7 C12 1.383(4) . ?
C8 H8 0.9300 . ?
C8 C9 1.374(4) . ?
C9 H9 0.9300 . ?
C9 C10 1.369(5) . ?
C10 H10 0.9300 . ?
C10 C11 1.387(5) . ?
C11 H11 0.9300 . ?
C11 C12 1.395(4) . ?
C12 H12 0.9300 . ?
C13 C14 1.398(4) . ?
C13 C18 1.401(4) . ?
C14 H14 0.9300 . ?
C14 C15 1.384(4) . ?
C15 H15 0.9300 . ?
C15 C16 1.400(4) . ?
C16 C17 1.388(4) . ?
C16 C19 1.462(4) . ?
C17 H17 0.9300 . ?
C17 C18 1.369(4) . ?
C18 H18 0.9300 . ?
C20 C21 1.364(4) . ?
C20 C25 1.428(4) . ?
C21 H21 0.9300 . ?
C21 C22 1.423(4) . ?
C22 C23 1.432(5) . ?
C23 C24 1.413(5) . ?
C24 H24 0.9300 . ?
C24 C25 1.364(4) . ?
C26 C27 1.440(5) . ?
C26 C31 1.416(6) . ?
C27 H27 0.9300 . ?
C27 C28 1.364(5) . ?
C28 H28 0.9300 . ?
C28 C29 1.410(7) . ?
C29 H29 0.9300 . ?
C29 C30 1.341(6) . ?
C30 H30 0.9300 . ?
C30 C31 1.410(5) . ?
N6 C32 1.421(3) . ?
N6 C38 1.430(4) . ?
N6 C44 1.408(3) . ?
N7 H7 0.8600 . ?
N7 C50 1.353(3) . ?
N7 C56 1.380(3) . ?
N8 C50 1.336(4) . ?
N8 C51 1.386(3) . ?
N9 C54 1.341(3) . ?
N9 C62 1.343(4) . ?
N10 C53 1.358(3) . ?
N10 C57 1.344(4) . ?
C32 C33 1.383(4) . ?
C32 C37 1.392(4) . ?
C33 H33 0.9300 . ?
C33 C34 1.387(4) . ?
C34 H34 0.9300 . ?
C34 C35 1.382(4) . ?
C35 H35 0.9300 . ?
C35 C36 1.373(4) . ?
C36 H36 0.9300 . ?
C36 C37 1.384(4) . ?
C37 H37 0.9300 . ?
C38 C39 1.387(4) . ?
C38 C43 1.366(4) . ?
C39 H39 0.9300 . ?
C39 C40 1.395(4) . ?
C40 H40 0.9300 . ?
C40 C41 1.371(5) . ?
C41 H41 0.9300 . ?
C41 C42 1.371(5) . ?
C42 H42 0.9300 . ?
C42 C43 1.395(4) . ?
C43 H43 0.9300 . ?
C44 C45 1.384(4) . ?
C44 C49 1.404(4) . ?
C45 H45 0.9300 . ?
C45 C46 1.389(4) . ?
C46 H46 0.9300 . ?
C46 C47 1.394(4) . ?
C47 C48 1.399(4) . ?
C47 C50 1.453(4) . ?
C48 H48 0.9300 . ?
C48 C49 1.374(4) . ?
C49 H49 0.9300 . ?
C51 C52 1.374(4) . ?
C51 C56 1.434(4) . ?
C52 H52 0.9300 . ?
C52 C53 1.402(4) . ?
C53 C54 1.457(4) . ?
C54 C55 1.415(4) . ?
C55 H55 0.9300 . ?
C55 C56 1.358(4) . ?
C57 C58 1.436(4) . ?
C57 C62 1.413(4) . ?
C58 H58 0.9300 . ?
C58 C59 1.352(5) . ?
C59 H59 0.9300 . ?
C59 C60 1.393(5) . ?
C60 H60 0.9300 . ?
C60 C61 1.372(5) . ?
C61 H61 0.9300 . ?
C61 C62 1.424(4) . ?

loop_
_smtbx_masks_void_nr
_smtbx_masks_void_average_x
_smtbx_masks_void_average_y
_smtbx_masks_void_average_z
_smtbx_masks_void_volume
_smtbx_masks_void_count_electrons
_smtbx_masks_void_content
1 0.500 -0.638 0.250 698.0 207.8 ?
2 -0.500 -0.019 0.750 698.0 207.8 ?
